data_7709902
loop_
_publ_author_name
'Maliszewski, Benon P.'
'Ritacco, Ida'
'Beli\<s, Marek'
'Hashim, Ishfaq Ibni'
'Tzouras, Nikolaos V.'
'Caporaso, Lucia'
'Cavallo, Luigi'
'Van Hecke, Kristof'
'Nahra, Fady'
'Cazin, Catherine S. J.'
'Nolan, Steven P.'

_publ_section_title
;
 A green route to platinum N-heterocyclic carbene complexes: mechanism and
 expanded scope
;
_journal_name_full 'Dalton Transactions'
_journal_paper_doi 10.1039/D2DT00504B
_journal_year 2022
_chemical_formula_moiety 'C31 H44 Cl2 N2 Pt S'
_chemical_formula_sum 'C31 H44 Cl2 N2 Pt S'
_chemical_formula_weight 742.72
_chemical_name_systematic BM396
_space_group_crystal_system orthorhombic
_space_group_IT_number 61
_space_group_name_Hall '-P 2ac 2ab'
_space_group_name_H-M_alt 'P b c a'
_atom_sites_solution_hydrogens geom
_atom_sites_solution_primary dual
_audit_creation_date 2022-01-07
_audit_creation_method
;
Olex2 1.3
(compiled 2020.11.12 svn.r5f609507 for OlexSys, GUI svn.r6408)
;
_audit_update_record
;
2022-01-20 deposited with the CCDC.	2022-03-31 downloaded from the CCDC.
;
_cell_angle_alpha 90
_cell_angle_beta 90
_cell_angle_gamma 90
_cell_formula_units_Z 8
_cell_length_a 20.1717(3)
_cell_length_b 14.7355(2)
_cell_length_c 21.1479(3)
_cell_measurement_reflns_used 14644
_cell_measurement_temperature 100(2)
_cell_measurement_theta_max 28.5660
_cell_measurement_theta_min 3.0790
_cell_volume 6286.00(15)
_computing_cell_refinement 'CrysAlisPro 1.171.40.67a (Rigaku OD, 2019)'
_computing_data_collection 'CrysAlisPro 1.171.40.67a (Rigaku OD, 2019)'
_computing_data_reduction 'CrysAlisPro 1.171.40.67a (Rigaku OD, 2019)'
_computing_molecular_graphics 'Olex2 1.3 (Dolomanov et al., 2009)'
_computing_publication_material 'Olex2 1.3 (Dolomanov et al., 2009)'
_computing_structure_refinement 'SHELXL 2018/3 (Sheldrick, 2015)'
_computing_structure_solution 'SHELXT 2018/2 (Sheldrick, 2018)'
_diffrn_ambient_environment N~2~
_diffrn_ambient_temperature 100(2)
_diffrn_detector 'CCD plate'
_diffrn_detector_area_resol_mean 10.4839
_diffrn_detector_type Atlas
_diffrn_measured_fraction_theta_full 0.999
_diffrn_measured_fraction_theta_max 0.907
_diffrn_measurement_details
;
List of Runs (angles in degrees, time in seconds):

  # Type    Start    End  Width  t~exp~   \w     \q     \k     \f   Frames
#--------------------------------------------------------------------------
  1  \w    -97.00  79.00   1.00    8.00    --   -8.69   0.00 120.00  176
  2  \w    -15.00  32.00   1.00    8.00    --   -8.69 -99.00-180.00   47
  3  \w    -42.00 -17.00   1.00    8.00    --    7.83 -77.00 -90.00   25
;
_diffrn_measurement_device 'four-circle diffractometer'
_diffrn_measurement_device_type 'SuperNova, Dual, Cu at home/near, Atlas'
_diffrn_measurement_method '\w scans'
_diffrn_orient_matrix_type 'CrysAlisPro convention (1999,Acta A55,543-557)'
_diffrn_orient_matrix_UB_11 0.0010024000
_diffrn_orient_matrix_UB_12 0.0465848000
_diffrn_orient_matrix_UB_13 -0.0083987000
_diffrn_orient_matrix_UB_21 -0.0266850000
_diffrn_orient_matrix_UB_22 -0.0068399000
_diffrn_orient_matrix_UB_23 -0.0213153000
_diffrn_orient_matrix_UB_31 -0.0228744000
_diffrn_orient_matrix_UB_32 0.0100248000
_diffrn_orient_matrix_UB_33 0.0244939000
_diffrn_radiation_monochromator mirror
_diffrn_radiation_probe x-ray
_diffrn_radiation_type 'Mo K\a'
_diffrn_radiation_wavelength 0.71073
_diffrn_reflns_av_R_equivalents 0.0467
_diffrn_reflns_av_unetI/netI 0.0417
_diffrn_reflns_Laue_measured_fraction_full 0.999
_diffrn_reflns_Laue_measured_fraction_max 0.907
_diffrn_reflns_limit_h_max 26
_diffrn_reflns_limit_h_min -26
_diffrn_reflns_limit_k_max 18
_diffrn_reflns_limit_k_min -16
_diffrn_reflns_limit_l_max 24
_diffrn_reflns_limit_l_min -28
_diffrn_reflns_number 41527
_diffrn_reflns_point_group_measured_fraction_full 0.999
_diffrn_reflns_point_group_measured_fraction_max 0.907
_diffrn_reflns_theta_full 25.242
_diffrn_reflns_theta_max 28.771
_diffrn_reflns_theta_min 2.447
_diffrn_source 'micro-focus sealed X-ray tube'
_diffrn_source_type 'SuperNova (Mo) X-ray Source'
_exptl_absorpt_coefficient_mu 4.723
_exptl_absorpt_correction_T_max 1.000
_exptl_absorpt_correction_T_min 0.590
_exptl_absorpt_correction_type gaussian
_exptl_absorpt_process_details
;
CrysAlisPro 1.171.40.67a (Rigaku Oxford Diffraction, 2019)
Numerical absorption correction based on gaussian integration over
			a multifaceted crystal model
Empirical absorption correction using spherical harmonics,
 implemented in SCALE3 ABSPACK scaling algorithm.
;
_exptl_crystal_colour 'clear yellow'
_exptl_crystal_colour_lustre clear
_exptl_crystal_colour_primary yellow
_exptl_crystal_density_diffrn 1.570
_exptl_crystal_description block
_exptl_crystal_F_000 2976
_exptl_crystal_preparation Synthesis
_exptl_crystal_recrystallization_method 'Pentane diffusion into DCM'
_exptl_crystal_size_max 0.229
_exptl_crystal_size_mid 0.209
_exptl_crystal_size_min 0.136
_refine_diff_density_max 0.915
_refine_diff_density_min -0.697
_refine_diff_density_rms 0.127
_refine_ls_extinction_method none
_refine_ls_goodness_of_fit_ref 1.054
_refine_ls_hydrogen_treatment constr
_refine_ls_matrix_type full
_refine_ls_number_parameters 342
_refine_ls_number_reflns 7423
_refine_ls_number_restraints 0
_refine_ls_restrained_S_all 1.054
_refine_ls_R_factor_all 0.0460
_refine_ls_R_factor_gt 0.0287
_refine_ls_shift/su_max 0.003
_refine_ls_shift/su_mean 0.000
_refine_ls_structure_factor_coef Fsqd
_refine_ls_weighting_details 'w=1/[\s^2^(Fo^2^)+(0.0100P)^2^+4.3240P] where P=(Fo^2^+2Fc^2^)/3'
_refine_ls_weighting_scheme calc
_refine_ls_wR_factor_gt 0.0424
_refine_ls_wR_factor_ref 0.0472
_reflns_Friedel_coverage 0.000
_reflns_number_gt 5882
_reflns_number_total 7423
_reflns_threshold_expression 'I > 2\s(I)'
_cod_data_source_file d2dt00504b2.cif
_cod_data_source_block bm396
_cod_database_code 7709902
_shelx_shelxl_version_number 2018/3
_chemical_oxdiff_formula 'C31 H44 Cl2 N2 Pt S'
_shelx_space_group_comment
;
The symmetry employed for this shelxl refinement is uniquely defined
by the following loop, which should always be used as a source of
symmetry information in preference to the above space-group names.
They are only intended as comments.
;
_reflns_odcompleteness_completeness 99.81
_reflns_odcompleteness_iscentric 1
_reflns_odcompleteness_theta 25.07
_olex2_refinement_description
;
1. Fixed Uiso
 At 1.2 times of:
  All C(H) groups, All C(H,H) groups
 At 1.5 times of:
  All C(H,H,H) groups
2.a Ternary CH refined with riding coordinates:
 C10(H10), C13(H13), C22(H22), C25(H25)
2.b Secondary CH2 refined with riding coordinates:
 C28(H28A,H28B), C29(H29A,H29B), C30(H30A,H30B), C31(H31A,H31B)
2.c Aromatic/amide H refined with riding coordinates:
 C2(H2), C3(H3), C6(H6), C7(H7), C8(H8), C18(H18), C19(H19), C20(H20)
2.d Idealised Me refined as rotating group:
 C11(H11A,H11B,H11C), C12(H12A,H12B,H12C), C14(H14A,H14B,H14C), C15(H15A,H15B,
 H15C), C23(H23A,H23B,H23C), C24(H24A,H24B,H24C), C26(H26A,H26B,H26C), C27(H27A,
 H27B,H27C)
;
_olex2_date_sample_data_collection 2022-01-06
_olex2_exptl_crystal_mounting_method 'Litho loop'
_olex2_submission_original_sample_id BM396
_olex2_submission_special_instructions 'No special instructions were received'
_oxdiff_exptl_absorpt_empirical_details
;
Empirical correction (ABSPACK) includes:
- Absorption correction using spherical harmonics
- Frame scaling
- B-factor correction
;
_oxdiff_exptl_absorpt_empirical_full_max 1.196
_oxdiff_exptl_absorpt_empirical_full_min 0.816

loop_
_space_group_symop_operation_xyz
'x, y, z'
'-x+1/2, -y, z+1/2'
'-x, y+1/2, -z+1/2'
'x+1/2, -y+1/2, -z'
'-x, -y, -z'
'x-1/2, y, -z-1/2'
'x, -y-1/2, z-1/2'
'-x-1/2, y-1/2, z'

loop_
_atom_site_label
_atom_site_type_symbol
_atom_site_fract_x
_atom_site_fract_y
_atom_site_fract_z
_atom_site_U_iso_or_equiv
_atom_site_adp_type
_atom_site_occupancy
_atom_site_site_symmetry_order
_atom_site_calc_flag
_atom_site_refinement_flags_posn
_atom_site_refinement_flags_adp
_atom_site_refinement_flags_occupancy
_atom_site_disorder_assembly
_atom_site_disorder_group
Pt1 Pt 0.60414(2) 0.55670(2) 0.31739(2) 0.01267(4) Uani 1 1 d . . . . .
Cl1 Cl 0.50798(3) 0.64046(6) 0.30657(4) 0.02366(18) Uani 1 1 d . . . . .
Cl2 Cl 0.69817(4) 0.47103(5) 0.32959(3) 0.02233(17) Uani 1 1 d . . . . .
S1 S 0.55032(4) 0.44288(6) 0.25871(4) 0.02367(19) Uani 1 1 d . . . . .
N1 N 0.69097(11) 0.71755(17) 0.34040(10) 0.0139(5) Uani 1 1 d . . . . .
N2 N 0.63368(11) 0.68998(17) 0.42395(10) 0.0137(5) Uani 1 1 d . . . . .
C1 C 0.64544(13) 0.6580(2) 0.36464(12) 0.0127(6) Uani 1 1 d . . . . .
C2 C 0.70609(14) 0.7851(2) 0.38333(13) 0.0180(7) Uani 1 1 d . . . . .
H2 H 0.735781 0.834324 0.377106 0.022 Uiso 1 1 calc R U . . .
C3 C 0.67050(14) 0.7674(2) 0.43569(14) 0.0192(7) Uani 1 1 d . . . . .
H3 H 0.670611 0.801790 0.473708 0.023 Uiso 1 1 calc R U . . .
C4 C 0.72688(14) 0.7023(2) 0.28186(13) 0.0151(7) Uani 1 1 d . . . . .
C5 C 0.78986(14) 0.6618(2) 0.28630(13) 0.0165(7) Uani 1 1 d . . . . .
C6 C 0.82286(15) 0.6450(2) 0.22988(14) 0.0226(7) Uani 1 1 d . . . . .
H6 H 0.865283 0.616994 0.230791 0.027 Uiso 1 1 calc R U . . .
C7 C 0.79498(16) 0.6682(2) 0.17246(14) 0.0267(8) Uani 1 1 d . . . . .
H7 H 0.818117 0.655299 0.134378 0.032 Uiso 1 1 calc R U . . .
C8 C 0.73368(15) 0.7101(2) 0.16992(13) 0.0225(8) Uani 1 1 d . . . . .
H8 H 0.715364 0.726002 0.130044 0.027 Uiso 1 1 calc R U . . .
C9 C 0.69844(14) 0.7293(2) 0.22484(13) 0.0184(7) Uani 1 1 d . . . . .
C10 C 0.82275(14) 0.6417(2) 0.34986(14) 0.0213(7) Uani 1 1 d . . . . .
H10 H 0.787278 0.639323 0.382851 0.026 Uiso 1 1 calc R U . . .
C11 C 0.86005(16) 0.5514(2) 0.35109(17) 0.0314(8) Uani 1 1 d . . . . .
H11A H 0.829303 0.501872 0.341317 0.047 Uiso 1 1 calc R U . . .
H11B H 0.879120 0.541901 0.393189 0.047 Uiso 1 1 calc R U . . .
H11C H 0.895631 0.552615 0.319550 0.047 Uiso 1 1 calc R U . . .
C12 C 0.87079(16) 0.7184(2) 0.36731(15) 0.0292(8) Uani 1 1 d . . . . .
H12A H 0.907900 0.718963 0.337402 0.044 Uiso 1 1 calc R U . . .
H12B H 0.887683 0.708566 0.410217 0.044 Uiso 1 1 calc R U . . .
H12C H 0.847492 0.776707 0.365467 0.044 Uiso 1 1 calc R U . . .
C13 C 0.63426(15) 0.7837(2) 0.22215(14) 0.0210(7) Uani 1 1 d . . . . .
H13 H 0.610291 0.774433 0.263036 0.025 Uiso 1 1 calc R U . . .
C14 C 0.65037(16) 0.8847(2) 0.21627(16) 0.0297(8) Uani 1 1 d . . . . .
H14A H 0.678222 0.903391 0.251925 0.044 Uiso 1 1 calc R U . . .
H14B H 0.609123 0.919806 0.216546 0.044 Uiso 1 1 calc R U . . .
H14C H 0.674103 0.895569 0.176550 0.044 Uiso 1 1 calc R U . . .
C15 C 0.58787(16) 0.7548(3) 0.16856(16) 0.0346(9) Uani 1 1 d . . . . .
H15A H 0.609405 0.766111 0.127781 0.052 Uiso 1 1 calc R U . . .
H15B H 0.546636 0.789812 0.171015 0.052 Uiso 1 1 calc R U . . .
H15C H 0.577843 0.689988 0.172579 0.052 Uiso 1 1 calc R U . . .
C16 C 0.59560(13) 0.6437(2) 0.47277(12) 0.0126(6) Uani 1 1 d . . . . .
C17 C 0.53300(14) 0.6789(2) 0.48869(13) 0.0167(7) Uani 1 1 d . . . . .
C18 C 0.49910(14) 0.6342(2) 0.53685(13) 0.0196(7) Uani 1 1 d . . . . .
H18 H 0.456497 0.655417 0.548999 0.024 Uiso 1 1 calc R U . . .
C19 C 0.52564(16) 0.5601(2) 0.56731(13) 0.0219(7) Uani 1 1 d . . . . .
H19 H 0.500860 0.529936 0.599221 0.026 Uiso 1 1 calc R U . . .
C20 C 0.58821(15) 0.5295(2) 0.55161(13) 0.0205(7) Uani 1 1 d . . . . .
H20 H 0.606484 0.479178 0.573670 0.025 Uiso 1 1 calc R U . . .
C21 C 0.62501(14) 0.5711(2) 0.50394(13) 0.0160(7) Uani 1 1 d . . . . .
C22 C 0.50490(14) 0.7631(2) 0.45773(14) 0.0200(7) Uani 1 1 d . . . . .
H22 H 0.529906 0.773784 0.417576 0.024 Uiso 1 1 calc R U . . .
C23 C 0.43150(14) 0.7524(3) 0.44093(15) 0.0300(8) Uani 1 1 d . . . . .
H23A H 0.425714 0.698794 0.414022 0.045 Uiso 1 1 calc R U . . .
H23B H 0.416220 0.806447 0.418244 0.045 Uiso 1 1 calc R U . . .
H23C H 0.405565 0.744934 0.479776 0.045 Uiso 1 1 calc R U . . .
C24 C 0.51483(17) 0.8465(2) 0.50039(16) 0.0317(8) Uani 1 1 d . . . . .
H24A H 0.491654 0.837080 0.540582 0.048 Uiso 1 1 calc R U . . .
H24B H 0.496920 0.900450 0.479333 0.048 Uiso 1 1 calc R U . . .
H24C H 0.562256 0.855183 0.508451 0.048 Uiso 1 1 calc R U . . .
C25 C 0.69592(15) 0.5413(2) 0.48979(13) 0.0228(8) Uani 1 1 d . . . . .
H25 H 0.705674 0.558500 0.445000 0.027 Uiso 1 1 calc R U . . .
C26 C 0.74488(17) 0.5930(3) 0.53186(16) 0.0456(11) Uani 1 1 d . . . . .
H26A H 0.739646 0.658355 0.525023 0.068 Uiso 1 1 calc R U . . .
H26B H 0.790270 0.574922 0.521140 0.068 Uiso 1 1 calc R U . . .
H26C H 0.736052 0.578667 0.576323 0.068 Uiso 1 1 calc R U . . .
C27 C 0.7062(2) 0.4392(3) 0.49546(17) 0.0444(11) Uani 1 1 d . . . . .
H27A H 0.701066 0.420826 0.539725 0.067 Uiso 1 1 calc R U . . .
H27B H 0.750855 0.423493 0.480838 0.067 Uiso 1 1 calc R U . . .
H27C H 0.673292 0.407560 0.469445 0.067 Uiso 1 1 calc R U . . .
C28 C 0.60968(16) 0.3646(2) 0.22556(14) 0.0251(8) Uani 1 1 d . . . . .
H28A H 0.639224 0.341059 0.259145 0.030 Uiso 1 1 calc R U . . .
H28B H 0.586488 0.312677 0.205753 0.030 Uiso 1 1 calc R U . . .
C29 C 0.64953(15) 0.4154(2) 0.17665(14) 0.0274(8) Uani 1 1 d . . . . .
H29A H 0.663214 0.373423 0.142499 0.033 Uiso 1 1 calc R U . . .
H29B H 0.689991 0.440847 0.196322 0.033 Uiso 1 1 calc R U . . .
C30 C 0.60751(17) 0.4916(3) 0.14930(16) 0.0337(9) Uani 1 1 d . . . . .
H30A H 0.603281 0.483646 0.102992 0.040 Uiso 1 1 calc R U . . .
H30B H 0.629345 0.550688 0.157295 0.040 Uiso 1 1 calc R U . . .
C31 C 0.53897(16) 0.4911(3) 0.17952(15) 0.0293(8) Uani 1 1 d . . . . .
H31A H 0.507944 0.453556 0.154423 0.035 Uiso 1 1 calc R U . . .
H31B H 0.521076 0.553567 0.182301 0.035 Uiso 1 1 calc R U . . .

loop_
_atom_site_aniso_label
_atom_site_aniso_U_11
_atom_site_aniso_U_22
_atom_site_aniso_U_33
_atom_site_aniso_U_23
_atom_site_aniso_U_13
_atom_site_aniso_U_12
Pt1 0.01165(6) 0.01389(7) 0.01246(6) -0.00149(5) 0.00104(5) -0.00145(5)
Cl1 0.0137(4) 0.0273(5) 0.0300(4) -0.0072(3) -0.0017(3) 0.0036(3)
Cl2 0.0230(4) 0.0191(5) 0.0250(4) -0.0035(3) -0.0062(3) 0.0063(3)
S1 0.0214(4) 0.0263(5) 0.0233(4) -0.0091(4) 0.0058(3) -0.0086(4)
N1 0.0153(12) 0.0123(15) 0.0141(11) -0.0015(10) -0.0011(10) -0.0013(11)
N2 0.0128(12) 0.0154(15) 0.0129(12) -0.0020(10) 0.0015(10) -0.0021(11)
C1 0.0110(14) 0.0136(18) 0.0136(14) 0.0035(12) 0.0005(12) 0.0016(12)
C2 0.0182(15) 0.0145(18) 0.0212(15) -0.0003(13) 0.0030(13) -0.0050(13)
C3 0.0208(16) 0.018(2) 0.0193(15) -0.0024(13) 0.0001(13) -0.0037(14)
C4 0.0145(14) 0.0147(18) 0.0162(14) -0.0012(12) 0.0024(12) -0.0046(13)
C5 0.0168(15) 0.0140(18) 0.0185(15) -0.0015(13) 0.0004(13) -0.0058(13)
C6 0.0147(15) 0.022(2) 0.0307(17) -0.0079(15) 0.0037(14) -0.0023(14)
C7 0.0267(18) 0.034(2) 0.0196(16) -0.0092(15) 0.0098(14) -0.0103(16)
C8 0.0253(17) 0.028(2) 0.0143(15) 0.0011(13) 0.0014(13) -0.0084(15)
C9 0.0172(15) 0.0205(19) 0.0174(15) 0.0010(13) -0.0006(13) -0.0047(14)
C10 0.0162(15) 0.021(2) 0.0264(16) 0.0025(14) -0.0033(13) 0.0004(14)
C11 0.0228(17) 0.028(2) 0.043(2) 0.0018(17) -0.0094(16) 0.0038(16)
C12 0.0296(18) 0.029(2) 0.0290(18) 0.0014(16) -0.0120(15) -0.0065(16)
C13 0.0199(16) 0.027(2) 0.0164(15) 0.0055(14) -0.0003(13) 0.0000(14)
C14 0.0260(18) 0.028(2) 0.0355(19) -0.0035(16) -0.0038(16) 0.0030(16)
C15 0.0311(19) 0.028(2) 0.045(2) 0.0016(17) -0.0173(17) -0.0035(17)
C16 0.0144(14) 0.0144(17) 0.0089(13) -0.0009(11) -0.0001(12) -0.0052(13)
C17 0.0188(15) 0.0178(19) 0.0135(14) -0.0049(13) 0.0002(12) -0.0056(13)
C18 0.0176(16) 0.027(2) 0.0143(15) -0.0044(14) 0.0033(13) -0.0030(14)
C19 0.0315(18) 0.022(2) 0.0120(14) -0.0004(13) 0.0041(13) -0.0098(16)
C20 0.0319(18) 0.0158(19) 0.0137(14) 0.0010(13) -0.0020(14) -0.0013(14)
C21 0.0212(15) 0.0158(19) 0.0112(13) -0.0056(12) -0.0020(12) 0.0013(13)
C22 0.0193(16) 0.023(2) 0.0175(15) 0.0020(13) 0.0051(13) 0.0048(14)
C23 0.0197(16) 0.044(3) 0.0268(18) 0.0017(17) -0.0017(14) 0.0092(17)
C24 0.035(2) 0.024(2) 0.0360(19) 0.0004(16) 0.0027(17) 0.0050(17)
C25 0.0238(17) 0.031(2) 0.0141(14) 0.0006(14) -0.0011(13) 0.0093(15)
C26 0.0235(19) 0.078(3) 0.035(2) -0.018(2) -0.0080(17) 0.011(2)
C27 0.059(3) 0.038(3) 0.036(2) 0.0146(18) 0.0190(19) 0.028(2)
C28 0.0324(18) 0.022(2) 0.0213(16) -0.0065(14) -0.0050(15) 0.0049(16)
C29 0.0230(17) 0.038(2) 0.0214(16) -0.0081(15) 0.0014(14) -0.0011(16)
C30 0.043(2) 0.030(2) 0.0277(18) -0.0023(16) 0.0061(17) 0.0040(18)
C31 0.0260(17) 0.027(2) 0.0343(19) -0.0085(16) -0.0134(16) 0.0052(16)

loop_
_atom_type_symbol
_atom_type_description
_atom_type_scat_dispersion_real
_atom_type_scat_dispersion_imag
_atom_type_scat_source
C C 0.0033 0.0016 'International Tables Vol C Tables 4.2.6.8 and 6.1.1.4'
H H 0.0000 0.0000 'International Tables Vol C Tables 4.2.6.8 and 6.1.1.4'
Cl Cl 0.1484 0.1585 'International Tables Vol C Tables 4.2.6.8 and 6.1.1.4'
N N 0.0061 0.0033 'International Tables Vol C Tables 4.2.6.8 and 6.1.1.4'
Pt Pt -1.7033 8.3905 'International Tables Vol C Tables 4.2.6.8 and 6.1.1.4'
S S 0.1246 0.1234 'International Tables Vol C Tables 4.2.6.8 and 6.1.1.4'

loop_
_exptl_crystal_face_index_h
_exptl_crystal_face_index_k
_exptl_crystal_face_index_l
_exptl_crystal_face_perp_dist
-27 5 8 0.0596
-9 -1 -28 0.0888
16 -4 -24 0.0644
14 0 26 0.1115
-17 8 21 0.0836
-4 20 8 0.0785
19 2 -22 0.0793
14 -12 -19 0.0609
-3 -21 0 0.0447
22 -5 -17 0.0939
26 -3 11 0.1230

loop_
_geom_angle_atom_site_label_1
_geom_angle_atom_site_label_2
_geom_angle_atom_site_label_3
_geom_angle
_geom_angle_site_symmetry_1
_geom_angle_site_symmetry_3
_geom_angle_publ_flag
Cl1 Pt1 S1 86.63(3) . . ?
Cl2 Pt1 Cl1 178.60(3) . . ?
Cl2 Pt1 S1 92.79(3) . . ?
C1 Pt1 Cl1 90.03(8) . . ?
C1 Pt1 Cl2 90.58(8) . . ?
C1 Pt1 S1 176.44(8) . . ?
C28 S1 Pt1 110.76(11) . . ?
C28 S1 C31 88.62(15) . . ?
C31 S1 Pt1 105.25(12) . . ?
C1 N1 C2 111.3(2) . . ?
C1 N1 C4 123.7(2) . . ?
C2 N1 C4 124.2(2) . . ?
C1 N2 C3 110.9(2) . . ?
C1 N2 C16 125.7(2) . . ?
C3 N2 C16 122.8(2) . . ?
N1 C1 Pt1 125.18(19) . . ?
N2 C1 Pt1 130.8(2) . . ?
N2 C1 N1 103.9(2) . . ?
N1 C2 H2 126.7 . . ?
C3 C2 N1 106.5(3) . . ?
C3 C2 H2 126.7 . . ?
N2 C3 H3 126.3 . . ?
C2 C3 N2 107.3(3) . . ?
C2 C3 H3 126.3 . . ?
C5 C4 N1 117.3(2) . . ?
C9 C4 N1 119.2(3) . . ?
C9 C4 C5 123.4(3) . . ?
C4 C5 C10 122.2(3) . . ?
C6 C5 C4 116.8(3) . . ?
C6 C5 C10 120.8(3) . . ?
C5 C6 H6 119.5 . . ?
C7 C6 C5 121.0(3) . . ?
C7 C6 H6 119.5 . . ?
C6 C7 H7 119.7 . . ?
C6 C7 C8 120.6(3) . . ?
C8 C7 H7 119.7 . . ?
C7 C8 H8 119.5 . . ?
C7 C8 C9 121.0(3) . . ?
C9 C8 H8 119.5 . . ?
C4 C9 C13 122.2(3) . . ?
C8 C9 C4 117.0(3) . . ?
C8 C9 C13 120.7(3) . . ?
C5 C10 H10 108.1 . . ?
C5 C10 C11 113.4(3) . . ?
C5 C10 C12 110.0(3) . . ?
C11 C10 H10 108.1 . . ?
C11 C10 C12 109.0(3) . . ?
C12 C10 H10 108.1 . . ?
C10 C11 H11A 109.5 . . ?
C10 C11 H11B 109.5 . . ?
C10 C11 H11C 109.5 . . ?
H11A C11 H11B 109.5 . . ?
H11A C11 H11C 109.5 . . ?
H11B C11 H11C 109.5 . . ?
C10 C12 H12A 109.5 . . ?
C10 C12 H12B 109.5 . . ?
C10 C12 H12C 109.5 . . ?
H12A C12 H12B 109.5 . . ?
H12A C12 H12C 109.5 . . ?
H12B C12 H12C 109.5 . . ?
C9 C13 H13 107.8 . . ?
C9 C13 C14 109.6(3) . . ?
C9 C13 C15 113.6(3) . . ?
C14 C13 H13 107.8 . . ?
C14 C13 C15 109.9(3) . . ?
C15 C13 H13 107.8 . . ?
C13 C14 H14A 109.5 . . ?
C13 C14 H14B 109.5 . . ?
C13 C14 H14C 109.5 . . ?
H14A C14 H14B 109.5 . . ?
H14A C14 H14C 109.5 . . ?
H14B C14 H14C 109.5 . . ?
C13 C15 H15A 109.5 . . ?
C13 C15 H15B 109.5 . . ?
C13 C15 H15C 109.5 . . ?
H15A C15 H15B 109.5 . . ?
H15A C15 H15C 109.5 . . ?
H15B C15 H15C 109.5 . . ?
C17 C16 N2 118.1(3) . . ?
C21 C16 N2 118.1(2) . . ?
C21 C16 C17 123.6(3) . . ?
C16 C17 C22 122.3(3) . . ?
C18 C17 C16 116.2(3) . . ?
C18 C17 C22 121.3(3) . . ?
C17 C18 H18 119.1 . . ?
C19 C18 C17 121.8(3) . . ?
C19 C18 H18 119.1 . . ?
C18 C19 H19 119.9 . . ?
C18 C19 C20 120.1(3) . . ?
C20 C19 H19 119.9 . . ?
C19 C20 H20 119.4 . . ?
C19 C20 C21 121.1(3) . . ?
C21 C20 H20 119.4 . . ?
C16 C21 C20 117.0(3) . . ?
C16 C21 C25 121.9(3) . . ?
C20 C21 C25 121.0(3) . . ?
C17 C22 H22 107.9 . . ?
C17 C22 C23 112.2(3) . . ?
C17 C22 C24 110.7(2) . . ?
C23 C22 H22 107.9 . . ?
C23 C22 C24 110.2(3) . . ?
C24 C22 H22 107.9 . . ?
C22 C23 H23A 109.5 . . ?
C22 C23 H23B 109.5 . . ?
C22 C23 H23C 109.5 . . ?
H23A C23 H23B 109.5 . . ?
H23A C23 H23C 109.5 . . ?
H23B C23 H23C 109.5 . . ?
C22 C24 H24A 109.5 . . ?
C22 C24 H24B 109.5 . . ?
C22 C24 H24C 109.5 . . ?
H24A C24 H24B 109.5 . . ?
H24A C24 H24C 109.5 . . ?
H24B C24 H24C 109.5 . . ?
C21 C25 H25 107.3 . . ?
C21 C25 C26 110.4(3) . . ?
C26 C25 H25 107.3 . . ?
C27 C25 C21 113.3(3) . . ?
C27 C25 H25 107.3 . . ?
C27 C25 C26 110.9(3) . . ?
C25 C26 H26A 109.5 . . ?
C25 C26 H26B 109.5 . . ?
C25 C26 H26C 109.5 . . ?
H26A C26 H26B 109.5 . . ?
H26A C26 H26C 109.5 . . ?
H26B C26 H26C 109.5 . . ?
C25 C27 H27A 109.5 . . ?
C25 C27 H27B 109.5 . . ?
C25 C27 H27C 109.5 . . ?
H27A C27 H27B 109.5 . . ?
H27A C27 H27C 109.5 . . ?
H27B C27 H27C 109.5 . . ?
S1 C28 H28A 110.2 . . ?
S1 C28 H28B 110.2 . . ?
H28A C28 H28B 108.5 . . ?
C29 C28 S1 107.6(2) . . ?
C29 C28 H28A 110.2 . . ?
C29 C28 H28B 110.2 . . ?
C28 C29 H29A 109.8 . . ?
C28 C29 H29B 109.8 . . ?
C28 C29 C30 109.3(3) . . ?
H29A C29 H29B 108.3 . . ?
C30 C29 H29A 109.8 . . ?
C30 C29 H29B 109.8 . . ?
C29 C30 H30A 109.7 . . ?
C29 C30 H30B 109.7 . . ?
C29 C30 C31 110.0(3) . . ?
H30A C30 H30B 108.2 . . ?
C31 C30 H30A 109.7 . . ?
C31 C30 H30B 109.7 . . ?
S1 C31 H31A 110.6 . . ?
S1 C31 H31B 110.6 . . ?
C30 C31 S1 105.8(2) . . ?
C30 C31 H31A 110.6 . . ?
C30 C31 H31B 110.6 . . ?
H31A C31 H31B 108.7 . . ?

loop_
_geom_bond_atom_site_label_1
_geom_bond_atom_site_label_2
_geom_bond_distance
_geom_bond_site_symmetry_2
_geom_bond_publ_flag
Pt1 Cl1 2.3104(7) . ?
Pt1 Cl2 2.2930(7) . ?
Pt1 S1 2.3520(8) . ?
Pt1 C1 1.980(3) . ?
S1 C28 1.804(3) . ?
S1 C31 1.834(3) . ?
N1 C1 1.370(4) . ?
N1 C2 1.381(4) . ?
N1 C4 1.452(3) . ?
N2 C1 1.361(3) . ?
N2 C3 1.384(4) . ?
N2 C16 1.457(3) . ?
C2 H2 0.9500 . ?
C2 C3 1.345(4) . ?
C3 H3 0.9500 . ?
C4 C5 1.406(4) . ?
C4 C9 1.393(4) . ?
C5 C6 1.389(4) . ?
C5 C10 1.528(4) . ?
C6 H6 0.9500 . ?
C6 C7 1.381(4) . ?
C7 H7 0.9500 . ?
C7 C8 1.383(4) . ?
C8 H8 0.9500 . ?
C8 C9 1.391(4) . ?
C9 C13 1.524(4) . ?
C10 H10 1.0000 . ?
C10 C11 1.528(5) . ?
C10 C12 1.534(4) . ?
C11 H11A 0.9800 . ?
C11 H11B 0.9800 . ?
C11 H11C 0.9800 . ?
C12 H12A 0.9800 . ?
C12 H12B 0.9800 . ?
C12 H12C 0.9800 . ?
C13 H13 1.0000 . ?
C13 C14 1.528(5) . ?
C13 C15 1.530(4) . ?
C14 H14A 0.9800 . ?
C14 H14B 0.9800 . ?
C14 H14C 0.9800 . ?
C15 H15A 0.9800 . ?
C15 H15B 0.9800 . ?
C15 H15C 0.9800 . ?
C16 C17 1.406(4) . ?
C16 C21 1.390(4) . ?
C17 C18 1.392(4) . ?
C17 C22 1.514(4) . ?
C18 H18 0.9500 . ?
C18 C19 1.376(4) . ?
C19 H19 0.9500 . ?
C19 C20 1.381(4) . ?
C20 H20 0.9500 . ?
C20 C21 1.394(4) . ?
C21 C25 1.526(4) . ?
C22 H22 1.0000 . ?
C22 C23 1.531(4) . ?
C22 C24 1.538(5) . ?
C23 H23A 0.9800 . ?
C23 H23B 0.9800 . ?
C23 H23C 0.9800 . ?
C24 H24A 0.9800 . ?
C24 H24B 0.9800 . ?
C24 H24C 0.9800 . ?
C25 H25 1.0000 . ?
C25 C26 1.532(5) . ?
C25 C27 1.524(5) . ?
C26 H26A 0.9800 . ?
C26 H26B 0.9800 . ?
C26 H26C 0.9800 . ?
C27 H27A 0.9800 . ?
C27 H27B 0.9800 . ?
C27 H27C 0.9800 . ?
C28 H28A 0.9900 . ?
C28 H28B 0.9900 . ?
C28 C29 1.509(4) . ?
C29 H29A 0.9900 . ?
C29 H29B 0.9900 . ?
C29 C30 1.522(5) . ?
C30 H30A 0.9900 . ?
C30 H30B 0.9900 . ?
C30 C31 1.523(4) . ?
C31 H31A 0.9900 . ?
C31 H31B 0.9900 . ?

loop_
_geom_torsion_atom_site_label_1
_geom_torsion_atom_site_label_2
_geom_torsion_atom_site_label_3
_geom_torsion_atom_site_label_4
_geom_torsion
_geom_torsion_site_symmetry_1
_geom_torsion_site_symmetry_2
_geom_torsion_site_symmetry_3
_geom_torsion_site_symmetry_4
_geom_torsion_publ_flag
Pt1 S1 C28 C29 -67.2(2) . . . . ?
Pt1 S1 C31 C30 72.9(2) . . . . ?
S1 C28 C29 C30 -28.0(3) . . . . ?
N1 C2 C3 N2 -0.5(3) . . . . ?
N1 C4 C5 C6 178.0(3) . . . . ?
N1 C4 C5 C10 -5.2(4) . . . . ?
N1 C4 C9 C8 -177.6(3) . . . . ?
N1 C4 C9 C13 6.9(4) . . . . ?
N2 C16 C17 C18 -178.2(2) . . . . ?
N2 C16 C17 C22 -1.0(4) . . . . ?
N2 C16 C21 C20 178.3(2) . . . . ?
N2 C16 C21 C25 2.0(4) . . . . ?
C1 N1 C2 C3 0.9(3) . . . . ?
C1 N1 C4 C5 -94.2(3) . . . . ?
C1 N1 C4 C9 86.8(4) . . . . ?
C1 N2 C3 C2 0.0(3) . . . . ?
C1 N2 C16 C17 -108.8(3) . . . . ?
C1 N2 C16 C21 75.5(4) . . . . ?
C2 N1 C1 Pt1 174.8(2) . . . . ?
C2 N1 C1 N2 -0.8(3) . . . . ?
C2 N1 C4 C5 74.5(4) . . . . ?
C2 N1 C4 C9 -104.4(3) . . . . ?
C3 N2 C1 Pt1 -174.8(2) . . . . ?
C3 N2 C1 N1 0.5(3) . . . . ?
C3 N2 C16 C17 80.7(3) . . . . ?
C3 N2 C16 C21 -95.0(3) . . . . ?
C4 N1 C1 Pt1 -15.1(4) . . . . ?
C4 N1 C1 N2 169.2(2) . . . . ?
C4 N1 C2 C3 -169.1(3) . . . . ?
C4 C5 C6 C7 0.8(5) . . . . ?
C4 C5 C10 C11 140.9(3) . . . . ?
C4 C5 C10 C12 -96.6(3) . . . . ?
C4 C9 C13 C14 95.9(3) . . . . ?
C4 C9 C13 C15 -140.7(3) . . . . ?
C5 C4 C9 C8 3.5(5) . . . . ?
C5 C4 C9 C13 -172.0(3) . . . . ?
C5 C6 C7 C8 0.9(5) . . . . ?
C6 C5 C10 C11 -42.4(4) . . . . ?
C6 C5 C10 C12 80.0(4) . . . . ?
C6 C7 C8 C9 -0.4(5) . . . . ?
C7 C8 C9 C4 -1.6(5) . . . . ?
C7 C8 C9 C13 173.9(3) . . . . ?
C8 C9 C13 C14 -79.4(4) . . . . ?
C8 C9 C13 C15 44.0(4) . . . . ?
C9 C4 C5 C6 -3.1(5) . . . . ?
C9 C4 C5 C10 173.7(3) . . . . ?
C10 C5 C6 C7 -176.0(3) . . . . ?
C16 N2 C1 Pt1 13.7(4) . . . . ?
C16 N2 C1 N1 -171.0(2) . . . . ?
C16 N2 C3 C2 171.8(3) . . . . ?
C16 C17 C18 C19 0.3(4) . . . . ?
C16 C17 C22 C23 137.1(3) . . . . ?
C16 C17 C22 C24 -99.4(3) . . . . ?
C16 C21 C25 C26 88.9(4) . . . . ?
C16 C21 C25 C27 -146.0(3) . . . . ?
C17 C16 C21 C20 2.9(4) . . . . ?
C17 C16 C21 C25 -173.5(3) . . . . ?
C17 C18 C19 C20 1.7(5) . . . . ?
C18 C17 C22 C23 -45.9(4) . . . . ?
C18 C17 C22 C24 77.6(4) . . . . ?
C18 C19 C20 C21 -1.5(5) . . . . ?
C19 C20 C21 C16 -0.7(4) . . . . ?
C19 C20 C21 C25 175.7(3) . . . . ?
C20 C21 C25 C26 -87.3(4) . . . . ?
C20 C21 C25 C27 37.7(4) . . . . ?
C21 C16 C17 C18 -2.7(4) . . . . ?
C21 C16 C17 C22 174.5(3) . . . . ?
C22 C17 C18 C19 -176.9(3) . . . . ?
C28 S1 C31 C30 -38.2(3) . . . . ?
C28 C29 C30 C31 -0.7(4) . . . . ?
C29 C30 C31 S1 28.3(3) . . . . ?
C31 S1 C28 C29 38.6(2) . . . . ?

loop_
_exptl_oxdiff_crystal_face_indexfrac_h
_exptl_oxdiff_crystal_face_indexfrac_k
_exptl_oxdiff_crystal_face_indexfrac_l
_exptl_oxdiff_crystal_face_x
_exptl_oxdiff_crystal_face_y
_exptl_oxdiff_crystal_face_z
-26.7228 4.6116 7.7668 0.1228 0.5160 0.8477
-8.5730 -0.6209 -28.4148 0.2011 0.8387 -0.5061
15.9240 -4.0650 -24.0064 0.0282 0.1146 -0.9930
14.2176 -0.4183 25.8152 -0.2220 -0.9268 0.3029
-16.9392 8.3916 20.7020 0.2001 -0.0466 0.9787
-3.6189 19.8835 7.7506 0.8575 -0.2046 0.4719
19.4195 1.9648 -21.6022 0.2924 -0.0712 -0.9536
14.4831 -12.2859 -18.6405 -0.4013 0.0949 -0.9110
-3.2182 -20.6393 -0.1568 -0.9634 0.2304 -0.1371
22.2921 -4.6290 -17.2834 -0.0481 -0.1948 -0.9797
26.1503 -3.2851 10.7288 -0.2169 -0.9040 -0.3683
